data_4312311
loop_
_publ_author_name
'Donald J. Darensbourg'
'Cesar G. Ortiz'
'Jason C. Yarbrough'

_publ_section_title
;
 Synthesis and Structures of Nickel and Palladium Salicylaldiminato
 1,3,5-Triaza-7-phosphaadamantane (PTA) Complexes
;
_journal_name_full 'Inorganic Chemistry'
_journal_page_first 6915
_journal_page_last 6922
_journal_paper_doi 10.1021/ic0341284
_journal_volume 42
_journal_year 2003
_chemical_formula_sum 'C28 H39 Cl N4 Ni O2 P'
_chemical_formula_weight 588.76
_chemical_name_systematic
; 
 ? 
;
_space_group_IT_number 14
_symmetry_cell_setting monoclinic
_symmetry_space_group_name_Hall '-P 2yn'
_symmetry_space_group_name_H-M 'P 1 21/n 1'
_atom_sites_solution_hydrogens geom
_atom_sites_solution_primary direct
_atom_sites_solution_secondary difmap
_audit_creation_method SHELXL-97
_cell_angle_alpha 90.00
_cell_angle_beta 115.888(7)
_cell_angle_gamma 90.00
_cell_formula_units_Z 4
_cell_length_a 11.366(4)
_cell_length_b 23.445(9)
_cell_length_c 11.875(5)
_cell_measurement_temperature 110(2)
_cell_volume 2846.9(19)
_computing_cell_refinement 'Bruker SMART'
_computing_data_collection 'Bruker SMART'
_computing_data_reduction 'Bruker SHELXTL'
_computing_molecular_graphics 'Bruker SHELXTL'
_computing_publication_material 'Bruker SHELXTL'
_computing_structure_refinement 'SHELXL-97 (Sheldrick, 1997)'
_computing_structure_solution 'SHELXS-97 (Sheldrick, 1990)'
_diffrn_ambient_temperature 110(2)
_diffrn_measured_fraction_theta_full 0.876
_diffrn_measured_fraction_theta_max 0.876
_diffrn_measurement_device_type 'CCD area detector'
_diffrn_measurement_method 'phi and omega scans'
_diffrn_radiation_monochromator graphite
_diffrn_radiation_source 'fine-focus sealed tube'
_diffrn_radiation_type MoK\a
_diffrn_radiation_wavelength 0.71073
_diffrn_reflns_av_R_equivalents 0.2001
_diffrn_reflns_av_sigmaI/netI 0.3624
_diffrn_reflns_limit_h_max 14
_diffrn_reflns_limit_h_min -14
_diffrn_reflns_limit_k_max 31
_diffrn_reflns_limit_k_min -23
_diffrn_reflns_limit_l_max 14
_diffrn_reflns_limit_l_min -15
_diffrn_reflns_number 14076
_diffrn_reflns_theta_full 28.36
_diffrn_reflns_theta_max 28.36
_diffrn_reflns_theta_min 1.74
_exptl_absorpt_coefficient_mu 0.864
_exptl_absorpt_correction_type none
_exptl_crystal_density_diffrn 1.374
_exptl_crystal_density_method 'not measured'
_exptl_crystal_F_000 1244
_refine_diff_density_max 0.957
_refine_diff_density_min -0.567
_refine_diff_density_rms 0.120
_refine_ls_extinction_method none
_refine_ls_goodness_of_fit_ref 0.766
_refine_ls_hydrogen_treatment mixed
_refine_ls_matrix_type full
_refine_ls_number_parameters 340
_refine_ls_number_reflns 6236
_refine_ls_number_restraints 0
_refine_ls_restrained_S_all 0.766
_refine_ls_R_factor_all 0.2343
_refine_ls_R_factor_gt 0.0721
_refine_ls_shift/su_max 0.011
_refine_ls_shift/su_mean 0.000
_refine_ls_structure_factor_coef Fsqd
_refine_ls_weighting_details 'calc w=1/[\s^2^(Fo^2^)+(0.0642P)^2^+0.0000P] where P=(Fo^2^+2Fc^2^)/3'
_refine_ls_weighting_scheme calc
_refine_ls_wR_factor_gt 0.1589
_refine_ls_wR_factor_ref 0.2104
_reflns_number_gt 1755
_reflns_number_total 6236
_reflns_threshold_expression >2sigma(I)
_cod_data_source_file ic0341284si20030205_021052_3.cif
_cod_data_source_block Structure5b
_cod_depositor_comments
;
The following automatic conversions were performed:

'_symmetry_cell_setting' value 'Monoclinic' changed to 'monoclinic'
according to the built-in table from CIF Core dictionary named
'cif_core.dic' version 2.4.1 from 2010-06-29.

Automatic conversion script
Id: cif_fix_values 1646 2011-03-28 12:23:43Z adriana 
;
_cod_database_code 4312311

loop_
_symmetry_equiv_pos_as_xyz
'x, y, z'
'-x+1/2, y+1/2, -z+1/2'
'-x, -y, -z'
'x-1/2, -y-1/2, z-1/2'

loop_
_atom_site_label
_atom_site_type_symbol
_atom_site_fract_x
_atom_site_fract_y
_atom_site_fract_z
_atom_site_U_iso_or_equiv
_atom_site_adp_type
_atom_site_occupancy
_atom_site_symmetry_multiplicity
_atom_site_calc_flag
_atom_site_refinement_flags
_atom_site_disorder_assembly
_atom_site_disorder_group
Ni1 Ni 0.87515(9) 0.63648(4) 0.30642(9) 0.0336(3) Uani 1 1 d . . .
P1 P 0.83106(19) 0.69636(8) 0.41609(19) 0.0320(5) Uani 1 1 d . . .
N1 N 0.9139(6) 0.5800(2) 0.2091(5) 0.0304(15) Uani 1 1 d . . .
N2 N 0.9224(5) 0.7668(2) 0.6230(5) 0.0304(15) Uani 1 1 d . . .
N3 N 0.7002(6) 0.7265(3) 0.5575(6) 0.0416(17) Uani 1 1 d . . .
N4 N 0.7402(6) 0.8038(3) 0.4342(6) 0.0385(17) Uani 1 1 d . . .
O1 O 1.0498(5) 0.66062(19) 0.3935(4) 0.0338(13) Uani 1 1 d . . .
O2 O 1.2711(5) 0.7124(2) 0.5318(5) 0.0383(13) Uani 1 1 d . . .
C1 C 0.6904(7) 0.6209(3) 0.2236(8) 0.050(2) Uani 1 1 d . . .
H1A H 0.6713 0.5865 0.2596 0.075 Uiso 1 1 calc R . .
H1B H 0.6636 0.6150 0.1341 0.075 Uiso 1 1 calc R . .
H1C H 0.6421 0.6532 0.2352 0.075 Uiso 1 1 calc R . .
C2 C 1.0288(7) 0.5749(3) 0.2105(7) 0.0338(19) Uani 1 1 d . . .
H2 H 1.0361 0.5470 0.1558 0.041 Uiso 1 1 calc R . .
C3 C 1.1448(7) 0.6061(3) 0.2843(7) 0.0290(18) Uani 1 1 d . . .
C4 C 1.2589(7) 0.5930(3) 0.2664(7) 0.037(2) Uani 1 1 d . . .
H4 H 1.2537 0.5662 0.2043 0.044 Uiso 1 1 calc R . .
C5 C 1.3753(7) 0.6191(3) 0.3392(7) 0.036(2) Uani 1 1 d . . .
H5 H 1.4516 0.6101 0.3291 0.043 Uiso 1 1 calc R . .
C6 C 1.3811(7) 0.6595(3) 0.4291(7) 0.0340(19) Uani 1 1 d . . .
H6 H 1.4623 0.6775 0.4788 0.041 Uiso 1 1 calc R . .
C7 C 1.2750(7) 0.6738(3) 0.4479(7) 0.0293(18) Uani 1 1 d . . .
C8 C 1.1498(7) 0.6457(3) 0.3719(7) 0.0312(18) Uani 1 1 d . . .
C9 C 0.8150(7) 0.5424(3) 0.1218(7) 0.0298(18) Uani 1 1 d . . .
C10 C 0.7897(7) 0.4918(3) 0.1721(8) 0.036(2) Uani 1 1 d . . .
C11 C 0.6910(8) 0.4568(3) 0.0859(9) 0.042(2) Uani 1 1 d . . .
H11 H 0.6710 0.4220 0.1146 0.050 Uiso 1 1 calc R . .
C12 C 0.6237(8) 0.4707(3) -0.0361(8) 0.043(2) Uani 1 1 d . . .
H12 H 0.5561 0.4463 -0.0908 0.051 Uiso 1 1 calc R . .
C13 C 0.6523(8) 0.5198(3) -0.0813(8) 0.044(2) Uani 1 1 d . . .
H13 H 0.6056 0.5288 -0.1676 0.053 Uiso 1 1 calc R . .
C14 C 0.7491(7) 0.5566(3) -0.0024(8) 0.0345(19) Uani 1 1 d . . .
C15 C 0.7827(8) 0.6106(3) -0.0522(8) 0.047(2) Uani 1 1 d . . .
H15 H 0.8340 0.6356 0.0213 0.057 Uiso 1 1 calc R . .
C16 C 0.8697(9) 0.5974(4) -0.1173(8) 0.067(3) Uani 1 1 d . . .
H16A H 0.9492 0.5780 -0.0585 0.100 Uiso 1 1 calc R . .
H16B H 0.8934 0.6330 -0.1454 0.100 Uiso 1 1 calc R . .
H16C H 0.8222 0.5726 -0.1896 0.100 Uiso 1 1 calc R . .
C17 C 0.6613(9) 0.6435(3) -0.1374(8) 0.066(3) Uani 1 1 d . . .
H17A H 0.6867 0.6810 -0.1556 0.099 Uiso 1 1 calc R . .
H17B H 0.6039 0.6482 -0.0959 0.099 Uiso 1 1 calc R . .
H17C H 0.6148 0.6224 -0.2158 0.099 Uiso 1 1 calc R . .
C18 C 0.8614(8) 0.4773(3) 0.3086(8) 0.040(2) Uani 1 1 d . . .
H18 H 0.8925 0.5139 0.3554 0.048 Uiso 1 1 calc R . .
C19 C 0.9814(8) 0.4414(3) 0.3334(8) 0.062(3) Uani 1 1 d . . .
H19A H 1.0207 0.4284 0.4206 0.094 Uiso 1 1 calc R . .
H19B H 1.0450 0.4643 0.3181 0.094 Uiso 1 1 calc R . .
H19C H 0.9559 0.4082 0.2775 0.094 Uiso 1 1 calc R . .
C20 C 0.7770(9) 0.4472(4) 0.3618(9) 0.073(3) Uani 1 1 d . . .
H20A H 0.6991 0.4703 0.3449 0.110 Uiso 1 1 calc R . .
H20B H 0.8275 0.4424 0.4524 0.110 Uiso 1 1 calc R . .
H20C H 0.7502 0.4098 0.3223 0.110 Uiso 1 1 calc R . .
C21 C 0.7601(8) 0.7652(3) 0.3456(7) 0.046(2) Uani 1 1 d . . .
H21A H 0.8187 0.7839 0.3150 0.055 Uiso 1 1 calc R . .
H21B H 0.6750 0.7584 0.2726 0.055 Uiso 1 1 calc R . .
C22 C 0.9653(7) 0.7234(3) 0.5574(7) 0.0337(19) Uani 1 1 d . . .
H22A H 1.0068 0.6912 0.6150 0.040 Uiso 1 1 calc R . .
H22B H 1.0319 0.7406 0.5351 0.040 Uiso 1 1 calc R . .
C23 C 0.7193(7) 0.6780(3) 0.4841(7) 0.040(2) Uani 1 1 d . . .
H23A H 0.6335 0.6671 0.4161 0.049 Uiso 1 1 calc R . .
H23B H 0.7543 0.6446 0.5398 0.049 Uiso 1 1 calc R . .
C24 C 0.8258(7) 0.7423(3) 0.6591(7) 0.039(2) Uani 1 1 d . . .
H24A H 0.8094 0.7701 0.7133 0.047 Uiso 1 1 calc R . .
H24B H 0.8645 0.7078 0.7102 0.047 Uiso 1 1 calc R . .
C25 C 0.6516(8) 0.7775(3) 0.4791(8) 0.049(2) Uani 1 1 d . . .
H25A H 0.5695 0.7672 0.4054 0.058 Uiso 1 1 calc R . .
H25B H 0.6293 0.8064 0.5274 0.058 Uiso 1 1 calc R . .
C26 C 0.8623(7) 0.8165(3) 0.5420(7) 0.036(2) Uani 1 1 d . . .
H26A H 0.8463 0.8465 0.5924 0.043 Uiso 1 1 calc R . .
H26B H 0.9249 0.8320 0.5125 0.043 Uiso 1 1 calc R . .
C27 C 1.3883(7) 0.7417(4) 0.6034(8) 0.047(2) Uani 1 1 d . . .
H27A H 1.4551 0.7145 0.6561 0.071 Uiso 1 1 calc R . .
H27B H 1.3733 0.7699 0.6566 0.071 Uiso 1 1 calc R . .
H27C H 1.4183 0.7611 0.5475 0.071 Uiso 1 1 calc R . .
Cl1S Cl 0.6236(3) 0.53281(14) 0.5549(4) 0.1365(17) Uani 1 1 d . . .
C1S C 0.481(2) 0.5107(8) 0.5468(14) 0.172(7) Uani 1 1 d . . .

loop_
_atom_site_aniso_label
_atom_site_aniso_U_11
_atom_site_aniso_U_22
_atom_site_aniso_U_33
_atom_site_aniso_U_23
_atom_site_aniso_U_13
_atom_site_aniso_U_12
Ni1 0.0298(6) 0.0396(6) 0.0352(6) -0.0034(6) 0.0177(5) -0.0008(5)
P1 0.0262(11) 0.0395(12) 0.0323(13) -0.0005(10) 0.0145(10) -0.0011(10)
N1 0.031(4) 0.030(3) 0.030(4) 0.005(3) 0.014(3) -0.003(3)
N2 0.024(3) 0.038(4) 0.031(4) -0.001(3) 0.014(3) 0.000(3)
N3 0.036(4) 0.055(5) 0.042(4) -0.016(4) 0.025(4) -0.010(4)
N4 0.040(4) 0.043(4) 0.034(4) -0.003(3) 0.017(4) 0.008(3)
O1 0.032(3) 0.045(3) 0.030(3) -0.010(3) 0.018(3) -0.005(2)
O2 0.030(3) 0.047(3) 0.039(3) -0.011(3) 0.016(3) -0.007(3)
C1 0.044(5) 0.049(5) 0.063(6) -0.024(5) 0.029(5) -0.013(4)
C2 0.042(5) 0.035(5) 0.034(5) -0.004(4) 0.024(4) -0.003(4)
C3 0.040(5) 0.029(4) 0.022(4) -0.001(4) 0.018(4) 0.005(4)
C4 0.033(5) 0.046(5) 0.035(5) -0.002(4) 0.019(4) 0.000(4)
C5 0.031(5) 0.033(5) 0.045(5) 0.004(4) 0.019(4) 0.005(4)
C6 0.028(4) 0.040(5) 0.036(5) 0.002(4) 0.017(4) -0.001(4)
C7 0.032(5) 0.027(4) 0.034(5) -0.003(4) 0.020(4) 0.000(4)
C8 0.027(4) 0.036(5) 0.035(5) 0.001(4) 0.017(4) -0.003(4)
C9 0.033(5) 0.028(4) 0.030(5) -0.008(4) 0.015(4) -0.003(4)
C10 0.033(5) 0.039(5) 0.045(6) 0.002(4) 0.026(5) 0.007(4)
C11 0.040(5) 0.025(4) 0.067(7) -0.006(5) 0.030(5) -0.002(4)
C12 0.042(5) 0.042(5) 0.045(6) -0.009(5) 0.019(5) -0.005(4)
C13 0.051(6) 0.038(5) 0.043(6) -0.009(5) 0.021(5) -0.001(4)
C14 0.036(5) 0.029(5) 0.040(5) -0.003(4) 0.018(4) 0.005(4)
C15 0.055(6) 0.049(5) 0.030(5) 0.000(4) 0.010(5) -0.012(5)
C16 0.064(7) 0.086(7) 0.056(6) 0.023(6) 0.032(6) -0.017(6)
C17 0.090(8) 0.055(6) 0.044(6) 0.002(5) 0.021(6) 0.000(6)
C18 0.049(5) 0.031(4) 0.047(5) 0.006(4) 0.028(5) 0.001(4)
C19 0.070(7) 0.056(6) 0.070(7) 0.017(6) 0.038(6) 0.012(5)
C20 0.068(7) 0.098(8) 0.071(7) 0.028(6) 0.046(6) -0.002(6)
C21 0.041(5) 0.063(6) 0.028(5) 0.003(4) 0.010(4) 0.009(4)
C22 0.030(5) 0.044(5) 0.035(5) -0.007(4) 0.021(4) -0.002(4)
C23 0.033(5) 0.054(5) 0.042(5) -0.014(4) 0.023(4) -0.013(4)
C24 0.040(5) 0.051(5) 0.033(5) -0.004(4) 0.023(5) -0.003(4)
C25 0.031(5) 0.057(6) 0.057(6) -0.022(5) 0.019(5) 0.002(4)
C26 0.039(5) 0.035(5) 0.034(5) -0.006(4) 0.016(5) -0.003(4)
C27 0.036(5) 0.066(6) 0.047(6) -0.009(5) 0.025(5) -0.001(5)
Cl1S 0.091(3) 0.092(2) 0.155(4) 0.057(3) -0.013(2) -0.034(2)
C1S 0.26(2) 0.168(15) 0.116(14) -0.014(13) 0.105(15) 0.011(15)

loop_
_atom_type_symbol
_atom_type_description
_atom_type_scat_dispersion_real
_atom_type_scat_dispersion_imag
_atom_type_scat_source
C C 0.0033 0.0016 'International Tables Vol C Tables 4.2.6.8 and 6.1.1.4'
H H 0.0000 0.0000 'International Tables Vol C Tables 4.2.6.8 and 6.1.1.4'
N N 0.0061 0.0033 'International Tables Vol C Tables 4.2.6.8 and 6.1.1.4'
O O 0.0106 0.0060 'International Tables Vol C Tables 4.2.6.8 and 6.1.1.4'
P P 0.1023 0.0942 'International Tables Vol C Tables 4.2.6.8 and 6.1.1.4'
Cl Cl 0.1484 0.1585 'International Tables Vol C Tables 4.2.6.8 and 6.1.1.4'
Ni Ni 0.3393 1.1124 'International Tables Vol C Tables 4.2.6.8 and 6.1.1.4'

loop_
_geom_angle_atom_site_label_1
_geom_angle_atom_site_label_2
_geom_angle_atom_site_label_3
_geom_angle
_geom_angle_site_symmetry_1
_geom_angle_site_symmetry_3
_geom_angle_publ_flag
O1 Ni1 C1 172.7(3) . . ?
O1 Ni1 N1 94.2(2) . . ?
C1 Ni1 N1 92.7(3) . . ?
O1 Ni1 P1 86.50(15) . . ?
C1 Ni1 P1 86.7(2) . . ?
N1 Ni1 P1 178.20(18) . . ?
C22 P1 C23 98.0(3) . . ?
C22 P1 C21 98.0(4) . . ?
C23 P1 C21 99.0(4) . . ?
C22 P1 Ni1 118.0(2) . . ?
C23 P1 Ni1 120.8(3) . . ?
C21 P1 Ni1 118.5(3) . . ?
C2 N1 C9 114.4(6) . . ?
C2 N1 Ni1 123.0(5) . . ?
C9 N1 Ni1 122.5(5) . . ?
C24 N2 C26 108.0(5) . . ?
C24 N2 C22 110.2(5) . . ?
C26 N2 C22 111.3(5) . . ?
C24 N3 C25 106.2(6) . . ?
C24 N3 C23 109.6(6) . . ?
C25 N3 C23 111.0(6) . . ?
C26 N4 C25 108.1(6) . . ?
C26 N4 C21 111.7(6) . . ?
C25 N4 C21 110.1(6) . . ?
C8 O1 Ni1 127.3(4) . . ?
C7 O2 C27 116.2(6) . . ?
N1 C2 C3 127.8(7) . . ?
C8 C3 C2 122.2(7) . . ?
C8 C3 C4 120.9(7) . . ?
C2 C3 C4 116.8(6) . . ?
C5 C4 C3 119.8(7) . . ?
C4 C5 C6 119.5(7) . . ?
C7 C6 C5 122.7(7) . . ?
C6 C7 O2 126.8(7) . . ?
C6 C7 C8 118.6(7) . . ?
O2 C7 C8 114.6(6) . . ?
O1 C8 C3 124.9(7) . . ?
O1 C8 C7 116.6(6) . . ?
C3 C8 C7 118.5(7) . . ?
C14 C9 C10 122.9(7) . . ?
C14 C9 N1 120.6(6) . . ?
C10 C9 N1 116.5(7) . . ?
C11 C10 C9 115.2(7) . . ?
C11 C10 C18 122.6(7) . . ?
C9 C10 C18 122.2(7) . . ?
C12 C11 C10 122.7(8) . . ?
C11 C12 C13 120.2(8) . . ?
C12 C13 C14 120.8(8) . . ?
C9 C14 C13 118.2(7) . . ?
C9 C14 C15 120.7(7) . . ?
C13 C14 C15 121.1(7) . . ?
C14 C15 C17 112.0(7) . . ?
C14 C15 C16 110.9(7) . . ?
C17 C15 C16 111.5(7) . . ?
C10 C18 C19 110.7(7) . . ?
C10 C18 C20 114.0(7) . . ?
C19 C18 C20 109.7(7) . . ?
N4 C21 P1 112.8(5) . . ?
N2 C22 P1 112.8(5) . . ?
N3 C23 P1 112.5(5) . . ?
N2 C24 N3 116.6(6) . . ?
N4 C25 N3 116.4(6) . . ?
N4 C26 N2 113.9(6) . . ?
C1S Cl1S C1S 52.3(9) 3_666 . ?
C1S C1S Cl1S 65.3(15) 3_666 3_666 ?
C1S C1S Cl1S 62.4(16) 3_666 . ?
Cl1S C1S Cl1S 127.7(8) 3_666 . ?

loop_
_geom_bond_atom_site_label_1
_geom_bond_atom_site_label_2
_geom_bond_distance
_geom_bond_site_symmetry_2
_geom_bond_publ_flag
Ni1 O1 1.881(5) . ?
Ni1 C1 1.926(8) . ?
Ni1 N1 1.931(6) . ?
Ni1 P1 2.119(2) . ?
P1 C22 1.819(7) . ?
P1 C23 1.829(7) . ?
P1 C21 1.834(8) . ?
N1 C2 1.304(8) . ?
N1 C9 1.449(8) . ?
N2 C24 1.459(8) . ?
N2 C26 1.476(8) . ?
N2 C22 1.486(8) . ?
N3 C24 1.459(9) . ?
N3 C25 1.467(9) . ?
N3 C23 1.503(9) . ?
N4 C26 1.449(9) . ?
N4 C25 1.466(9) . ?
N4 C21 1.479(9) . ?
O1 C8 1.317(8) . ?
O2 C7 1.361(8) . ?
O2 C27 1.407(8) . ?
C2 C3 1.426(10) . ?
C3 C8 1.377(9) . ?
C3 C4 1.436(9) . ?
C4 C5 1.370(9) . ?
C5 C6 1.406(9) . ?
C6 C7 1.360(9) . ?
C7 C8 1.467(9) . ?
C9 C14 1.372(10) . ?
C9 C10 1.413(9) . ?
C10 C11 1.406(10) . ?
C10 C18 1.501(10) . ?
C11 C12 1.350(10) . ?
C12 C13 1.368(10) . ?
C13 C14 1.391(10) . ?
C14 C15 1.515(10) . ?
C15 C17 1.517(11) . ?
C15 C16 1.530(11) . ?
C18 C19 1.518(10) . ?
C18 C20 1.532(10) . ?
Cl1S C1S 1.63(2) 3_666 ?
Cl1S C1S 1.67(2) . ?
C1S C1S 1.45(3) 3_666 ?
C1S Cl1S 1.63(2) 3_666 ?
